data_1534337
loop_
_publ_author_name
'Buerger, M. J.'

_publ_section_title
;
 The crystal structure of valentinite
;
_journal_name_full 'American Mineralogist'
_journal_page_first 206
_journal_page_last 207
_journal_volume 21
_journal_year 1936
_chemical_name_mineral Valentinite
_chemical_formula_sum 'O3 Sb2'
_chemical_name_systematic 'Sb2 O3'
_space_group_IT_number 56
_symmetry_space_group_name_Hall '-P 2ab 2ac'
_symmetry_space_group_name_H-M 'P c c n'
_cell_angle_alpha 90
_cell_angle_beta 90
_cell_angle_gamma 90
_cell_formula_units_Z 4
_cell_length_a 12.46
_cell_length_b 4.92
_cell_length_c 5.42
_cell_volume 332.263
_citation_journal_id_ASTM AMMIAY
_cod_data_source_file Buerger_AMMIAY_1936_1971.cif
_cod_data_source_block O3Sb2
_cod_original_cell_volume 332.2634
_cod_database_code 1534337

loop_
_symmetry_equiv_pos_as_xyz
x,y,z
-x+1/2,-y+1/2,z
x+1/2,-y,-z+1/2
-x,y+1/2,-z+1/2
-x,-y,-z
x-1/2,y-1/2,-z
-x-1/2,y,z-1/2
x,-y-1/2,z-1/2

loop_
_atom_site_label
_atom_site_type_symbol
_atom_site_fract_x
_atom_site_fract_y
_atom_site_fract_z
_atom_site_occupancy
_atom_site_U_iso_or_equiv
Sb1 Sb+3 0.1215 0.207 0.175 1 0.0
O1 O-2 0.25 0.25 -0.075 1 0.0
O2 O-2 -0.11 0.156 0.175 1 0.0
